data_4022685
loop_
_publ_author_name
'Sengodagounder Muthusamy'
'Janagiraman Krishnamurthi'
'Srinivasarao Arulananda Babu'
'Eringathodi Suresh'

_publ_section_title
;
 Anomalous Reaction of Rh~2~(OAc)~4~-Generated Transient Carbonyl
 Ylides: Chemoselective Synthesis of Epoxy-Bridged Tetrahydropyranone,
 Oxepanone, Oxocinone, and Oxoninone Ring Systems
;
_journal_name_full 'Journal of Organic Chemistry'
_journal_page_first 1252
_journal_page_last 1262
_journal_paper_doi 10.1021/jo0621726
_journal_volume 72
_journal_year 2007
_chemical_formula_sum 'C29 H28 Cl2 O3'
_chemical_formula_weight 495.41
_chemical_name_systematic
; 
 ? 
;
_space_group_IT_number 14
_symmetry_cell_setting monoclinic
_symmetry_space_group_name_Hall '-P 2yab'
_symmetry_space_group_name_H-M 'P 1 21/a 1'
_atom_sites_solution_hydrogens geom
_atom_sites_solution_primary direct
_atom_sites_solution_secondary difmap
_audit_creation_method SHELXL-97
_cell_angle_alpha 90.00
_cell_angle_beta 101.11(2)
_cell_angle_gamma 90.00
_cell_formula_units_Z 4
_cell_length_a 12.844(5)
_cell_length_b 14.204(5)
_cell_length_c 13.953(3)
_cell_measurement_reflns_used 3
_cell_measurement_temperature 293(2)
_cell_measurement_theta_max 12
_cell_measurement_theta_min 8
_cell_volume 2497.8(14)
_computing_cell_refinement CAD4-PC
_computing_data_collection CAD4-PC
_computing_data_reduction NRCVAX
_computing_molecular_graphics 'ORTEP, PLATON'
_computing_structure_refinement 'SHELXL-97 (Sheldrick, 1997)'
_computing_structure_solution 'SHELXS-97 (Sheldrick, 1990)'
_diffrn_ambient_temperature 293(2)
_diffrn_measured_fraction_theta_full 0.954
_diffrn_measured_fraction_theta_max 0.954
_diffrn_measurement_device_type 'ENRAF-NONIUS CAD-4'
_diffrn_measurement_method 'Omega-two theta'
_diffrn_radiation_monochromator graphite
_diffrn_radiation_source 'fine-focus sealed tube'
_diffrn_radiation_wavelength 0.7107
_diffrn_reflns_av_R_equivalents 0.0000
_diffrn_reflns_av_sigmaI/netI 0.0369
_diffrn_reflns_limit_h_max 14
_diffrn_reflns_limit_h_min -15
_diffrn_reflns_limit_k_max 16
_diffrn_reflns_limit_k_min 0
_diffrn_reflns_limit_l_max 16
_diffrn_reflns_limit_l_min 0
_diffrn_reflns_number 4396
_diffrn_reflns_theta_full 24.97
_diffrn_reflns_theta_max 24.97
_diffrn_reflns_theta_min 2.06
_diffrn_standards_interval_time 1hr
_diffrn_standards_number 3
_exptl_absorpt_coefficient_mu 0.289
_exptl_crystal_colour colourless
_exptl_crystal_density_diffrn 1.317
_exptl_crystal_density_method 'not measured'
_exptl_crystal_description PLATES
_exptl_crystal_F_000 1040
_exptl_crystal_size_max 0.28
_exptl_crystal_size_mid 0.16
_exptl_crystal_size_min 0.10
_refine_diff_density_max 0.203
_refine_diff_density_min -0.256
_refine_diff_density_rms 0.036
_refine_ls_extinction_method none
_refine_ls_goodness_of_fit_ref 1.051
_refine_ls_hydrogen_treatment mixed
_refine_ls_matrix_type full
_refine_ls_number_parameters 419
_refine_ls_number_reflns 4396
_refine_ls_number_restraints 0
_refine_ls_restrained_S_all 1.051
_refine_ls_R_factor_all 0.0689
_refine_ls_R_factor_gt 0.0397
_refine_ls_shift/su_max 0.001
_refine_ls_shift/su_mean 0.000
_refine_ls_structure_factor_coef Fsqd
_refine_ls_weighting_details 'w=1/[\s^2^(Fo^2^)+(0.0614P)^2^+0.0000P] where P=(Fo^2^+2Fc^2^)/3'
_refine_ls_weighting_scheme calc
_refine_ls_wR_factor_gt 0.1059
_refine_ls_wR_factor_ref 0.1134
_reflns_number_gt 3023
_reflns_number_total 4396
_reflns_threshold_expression >2sigma(I)
_cod_data_source_file jo0621726si20061019_033153.cif
_cod_data_source_block compound_22a
_cod_depositor_comments
;
The following automatic conversions were performed:
'_symmetry_cell_setting' value 'Monoclinic' changed to 'monoclinic'
according to '/home/saulius/struct/CIF-dictionaries/cif_core.dic'
dictionary named 'cif_core.dic' version 2.4.1 from 2010-06-29.

Automatic conversion script
Id: cif_fix_enum 1527 2010-12-29 10:47:43Z saulius 

The following automatic conversions were performed:

'_refine_ls_weighting_scheme' value 'calc
w=1/[\s^2^(Fo^2^)+(0.0614P)^2^+0.0000P] where P=(Fo^2^+2Fc^2^)/3' was
changed to 'calc'. New tag '_refine_ls_weighting_details' was
created. The value of the new tag was set to
'w=1/[\s^2^(Fo^2^)+(0.0614P)^2^+0.0000P] where P=(Fo^2^+2Fc^2^)/3'.

Automatic conversion script
Id: cif_fix_values 3143 2015-03-26 13:38:13Z robertas 
;
_cod_original_sg_symbol_H-M 'P 21/a'
_cod_database_code 4022685

loop_
_symmetry_equiv_pos_as_xyz
'x, y, z'
'-x+1/2, y+1/2, -z'
'-x, -y, -z'
'x-1/2, -y-1/2, z'

loop_
_atom_site_label
_atom_site_type_symbol
_atom_site_fract_x
_atom_site_fract_y
_atom_site_fract_z
_atom_site_U_iso_or_equiv
_atom_site_adp_type
_atom_site_occupancy
_atom_site_calc_flag
Cl31 Cl 0.53239(6) 0.13453(5) 0.52280(5) 0.0861(2) Uani 1 d
Cl32 Cl 0.86296(7) 1.07770(5) 0.52270(6) 0.0972(3) Uani 1 d
O10 O 1.30404(9) 0.37681(9) 1.11894(9) 0.0419(3) Uani 1 d
O11 O 1.17767(10) 0.32117(9) 0.99846(9) 0.0455(3) Uani 1 d
C24 C 0.78314(18) 0.75257(14) 0.77153(15) 0.0495(5) Uani 1 d
C28 C 0.8420(2) 0.98346(15) 0.59647(16) 0.0621(6) Uani 1 d
O33 O 1.11920(10) 0.55481(10) 0.96513(11) 0.0551(4) Uani 1 d
C8 C 1.13156(15) 0.39914(13) 1.04033(14) 0.0411(4) Uani 1 d
C16 C 0.78775(15) 0.50450(13) 0.80262(13) 0.0409(4) Uani 1 d
C18 C 0.66366(15) 0.37925(14) 0.71454(14) 0.0459(5) Uani 1 d
C17 C 0.69384(16) 0.46362(14) 0.77511(14) 0.0459(5) Uani 1 d
C12 C 0.83436(15) 0.67219(13) 0.79123(14) 0.0441(5) Uani 1 d
C7 C 1.16452(14) 0.48094(14) 0.98354(13) 0.0414(4) Uani 1 d
C22 C 0.5467(2) 0.24565(18) 0.6805(2) 0.0691(7) Uani 1 d
C19 C 0.70204(19) 0.35766(16) 0.63139(15) 0.0589(6) Uani 1 d
C4 C 1.3345(3) 0.3618(2) 0.8222(2) 0.0766(8) Uani 1 d
C2 C 1.36413(18) 0.29083(17) 0.99107(17) 0.0537(5) Uani 1 d
C25 C 0.80722(16) 0.83210(14) 0.71168(14) 0.0489(5) Uani 1 d
C30 C 0.72479(19) 0.87703(16) 0.65057(16) 0.0559(5) Uani 1 d
C5 C 1.2465(2) 0.4238(2) 0.84602(17) 0.0598(6) Uani 1 d
C3 C 1.3465(3) 0.2722(2) 0.88158(19) 0.0724(7) Uani 1 d
C1 C 1.28321(14) 0.35784(13) 1.01541(14) 0.0416(4) Uani 1 d
C6 C 1.26760(14) 0.45003(13) 0.95580(14) 0.0434(4) Uani 1 d
C15 C 0.89090(16) 0.47359(15) 0.77837(16) 0.0481(5) Uani 1 d
C21 C 0.58585(17) 0.22757(15) 0.59771(16) 0.0546(5) Uani 1 d
C13 C 0.93358(18) 0.64376(16) 0.75458(18) 0.0526(5) Uani 1 d
C14 C 0.9262(2) 0.54516(16) 0.71052(19) 0.0579(6) Uani 1 d
C23 C 0.58512(18) 0.32133(19) 0.73729(19) 0.0667(7) Uani 1 d
C26 C 0.9087(2) 0.86708(17) 0.71433(18) 0.0616(6) Uani 1 d
C20 C 0.6633(2) 0.28154(18) 0.57256(18) 0.0674(7) Uani 1 d
C9 C 1.20441(14) 0.40154(13) 1.14447(13) 0.0398(4) Uani 1 d
C27 C 0.9258(2) 0.94257(17) 0.65654(18) 0.0661(7) Uani 1 d
C34 C 1.35323(19) 0.52479(18) 0.9795(2) 0.0577(6) Uani 1 d
C29 C 0.7408(2) 0.95190(17) 0.59323(18) 0.0626(6) Uani 1 d
H171 H 0.6334(16) 0.4943(13) 0.7975(14) 0.049(5) Uiso 1 d
H8 H 1.0614(16) 0.3898(13) 1.0395(13) 0.040(5) Uiso 1 d
H132 H 0.9961(16) 0.6486(13) 0.8128(15) 0.050(5) Uiso 1 d
H131 H 0.9467(14) 0.6872(14) 0.7048(14) 0.045(5) Uiso 1 d
H152 H 0.8839(16) 0.4091(15) 0.7474(14) 0.052(5) Uiso 1 d
H21 H 1.4382(17) 0.3204(14) 1.0127(14) 0.048(5) Uiso 1 d
H30 H 0.6549(18) 0.8526(14) 0.6488(15) 0.058(6) Uiso 1 d
H24 H 0.7217(17) 0.7589(14) 0.7947(14) 0.049(6) Uiso 1 d
H151 H 0.9455(17) 0.4725(14) 0.8411(16) 0.059(6) Uiso 1 d
H141 H 0.994(2) 0.5312(16) 0.6939(16) 0.069(7) Uiso 1 d
H22 H 1.3604(16) 0.2359(17) 1.0284(16) 0.061(7) Uiso 1 d
H26 H 0.9660(18) 0.8434(15) 0.7545(17) 0.055(6) Uiso 1 d
H31 H 1.405(2) 0.2329(17) 0.8675(17) 0.072(7) Uiso 1 d
H29 H 0.6851(17) 0.9801(16) 0.5509(17) 0.062(6) Uiso 1 d
H51 H 1.1745(16) 0.3869(14) 0.8292(14) 0.048(5) Uiso 1 d
H142 H 0.879(2) 0.5424(18) 0.650(2) 0.077(8) Uiso 1 d
H52 H 1.2418(18) 0.4788(18) 0.8113(18) 0.070(7) Uiso 1 d
H27 H 0.990(2) 0.9628(17) 0.6570(17) 0.069(7) Uiso 1 d
H32 H 1.283(2) 0.2334(18) 0.8705(17) 0.072(8) Uiso 1 d
H19 H 0.7561(19) 0.3966(17) 0.6144(17) 0.073(7) Uiso 1 d
H342 H 1.411(2) 0.5140(17) 0.9449(18) 0.077(7) Uiso 1 d
H341 H 1.384(2) 0.5251(19) 1.049(2) 0.086(8) Uiso 1 d
H23 H 0.558(2) 0.3366(18) 0.795(2) 0.086(8) Uiso 1 d
H41 H 1.3177(19) 0.3472(18) 0.753(2) 0.086(8) Uiso 1 d
H22 H 0.497(2) 0.209(2) 0.696(2) 0.104(10) Uiso 1 d
H20 H 0.696(2) 0.2672(19) 0.518(2) 0.095(9) Uiso 1 d
H42 H 1.410(3) 0.396(2) 0.834(2) 0.109(10) Uiso 1 d
H433 H 1.324(3) 0.581(3) 0.957(3) 0.122(12) Uiso 1 d

loop_
_atom_site_aniso_label
_atom_site_aniso_U_11
_atom_site_aniso_U_22
_atom_site_aniso_U_33
_atom_site_aniso_U_23
_atom_site_aniso_U_13
_atom_site_aniso_U_12
Cl31 0.0954(5) 0.0659(4) 0.0867(5) -0.0266(3) -0.0077(4) -0.0104(3)
Cl32 0.1312(7) 0.0678(5) 0.0914(5) 0.0270(4) 0.0187(5) -0.0165(4)
O10 0.0350(7) 0.0473(7) 0.0431(7) -0.0028(6) 0.0065(5) 0.0060(6)
O11 0.0438(7) 0.0432(7) 0.0492(8) -0.0063(6) 0.0080(6) -0.0023(6)
C24 0.0500(12) 0.0498(12) 0.0489(12) 0.0006(9) 0.0100(10) 0.0043(10)
C28 0.0884(18) 0.0465(12) 0.0504(13) 0.0026(10) 0.0111(12) -0.0037(12)
O33 0.0449(8) 0.0480(8) 0.0715(10) 0.0101(7) 0.0087(7) 0.0113(7)
C8 0.0325(10) 0.0450(11) 0.0460(11) -0.0017(8) 0.0079(8) 0.0019(8)
C16 0.0412(10) 0.0420(10) 0.0387(10) 0.0008(8) 0.0062(8) 0.0039(8)
C18 0.0411(11) 0.0496(11) 0.0445(11) -0.0019(9) 0.0016(8) 0.0026(9)
C17 0.0423(11) 0.0511(12) 0.0430(11) -0.0039(9) 0.0049(9) 0.0056(9)
C12 0.0452(11) 0.0441(11) 0.0420(11) -0.0020(9) 0.0062(8) 0.0009(9)
C7 0.0354(10) 0.0472(11) 0.0387(10) -0.0028(8) -0.0003(8) -0.0005(9)
C22 0.0595(15) 0.0693(16) 0.0800(18) -0.0153(13) 0.0175(13) -0.0214(13)
C19 0.0710(15) 0.0604(14) 0.0453(12) -0.0041(11) 0.0114(11) -0.0164(12)
C4 0.091(2) 0.092(2) 0.0532(15) -0.0077(14) 0.0293(14) 0.0147(17)
C2 0.0556(14) 0.0465(13) 0.0616(14) -0.0038(11) 0.0178(11) 0.0098(11)
C25 0.0596(13) 0.0414(11) 0.0453(11) -0.0013(9) 0.0093(10) 0.0029(9)
C30 0.0562(14) 0.0557(13) 0.0562(13) 0.0062(11) 0.0121(11) 0.0076(11)
C5 0.0643(15) 0.0692(16) 0.0476(13) 0.0030(12) 0.0149(11) 0.0020(13)
C3 0.084(2) 0.0682(17) 0.0714(17) -0.0207(14) 0.0311(15) 0.0120(16)
C1 0.0366(10) 0.0437(10) 0.0445(11) -0.0057(8) 0.0077(8) -0.0010(8)
C6 0.0402(10) 0.0448(10) 0.0457(11) -0.0003(9) 0.0094(8) 0.0019(8)
C15 0.0471(12) 0.0450(12) 0.0537(13) -0.0023(10) 0.0134(10) 0.0064(9)
C21 0.0562(13) 0.0491(12) 0.0533(13) -0.0087(10) -0.0025(10) -0.0016(10)
C13 0.0546(13) 0.0512(13) 0.0557(13) 0.0064(11) 0.0197(11) 0.0011(10)
C14 0.0573(14) 0.0592(14) 0.0640(15) -0.0010(11) 0.0288(13) 0.0078(11)
C23 0.0526(13) 0.0818(17) 0.0696(16) -0.0236(14) 0.0218(12) -0.0143(12)
C26 0.0630(15) 0.0552(14) 0.0602(14) 0.0026(11) -0.0044(12) -0.0039(12)
C20 0.0876(18) 0.0689(16) 0.0463(13) -0.0106(12) 0.0143(12) -0.0094(14)
C9 0.0344(10) 0.0418(10) 0.0434(11) -0.0001(8) 0.0079(8) 0.0044(8)
C27 0.0664(16) 0.0573(15) 0.0709(16) 0.0002(12) 0.0042(13) -0.0192(13)
C34 0.0430(12) 0.0586(15) 0.0733(17) 0.0036(12) 0.0155(12) -0.0028(11)
C29 0.0717(16) 0.0558(14) 0.0579(14) 0.0125(11) 0.0068(12) 0.0112(13)

loop_
_atom_type_symbol
_atom_type_description
_atom_type_scat_dispersion_real
_atom_type_scat_dispersion_imag
_atom_type_scat_source
C C 0.0033 0.0016 'International Tables Vol C Tables 4.2.6.8 and 6.1.1.4'
H H 0.0000 0.0000 'International Tables Vol C Tables 4.2.6.8 and 6.1.1.4'
O O 0.0106 0.0060 'International Tables Vol C Tables 4.2.6.8 and 6.1.1.4'
Cl Cl 0.1484 0.1585 'International Tables Vol C Tables 4.2.6.8 and 6.1.1.4'

loop_
_geom_angle_atom_site_label_1
_geom_angle_atom_site_label_2
_geom_angle_atom_site_label_3
_geom_angle
_geom_angle_site_symmetry_1
_geom_angle_site_symmetry_3
C9 O10 C1 106.96(13) . .
C1 O11 C8 95.98(13) . .
C12 C24 C25 129.1(2) . .
C27 C28 C29 121.0(2) . .
C27 C28 Cl32 119.9(2) . .
C29 C28 Cl32 119.13(19) . .
O11 C8 C7 101.59(14) . .
O11 C8 C9 100.06(14) . .
C7 C8 C9 106.93(15) . .
C17 C16 C15 127.00(18) . .
C17 C16 C9 119.76(17) . 3_767
C15 C16 C9 112.91(16) . 3_767
C19 C18 C23 117.0(2) . .
C19 C18 C17 124.44(19) . .
C23 C18 C17 118.29(19) . .
C16 C17 C18 130.19(19) . .
C24 C12 C13 125.28(19) . .
C24 C12 C9 120.72(18) . 3_767
C13 C12 C9 114.00(16) . 3_767
O33 C7 C8 127.52(17) . .
O33 C7 C6 127.52(18) . .
C8 C7 C6 104.96(16) . .
C23 C22 C21 119.0(2) . .
C18 C19 C20 121.6(2) . .
C3 C4 C5 111.7(2) . .
C1 C2 C3 111.25(19) . .
C30 C25 C26 117.1(2) . .
C30 C25 C24 119.0(2) . .
C26 C25 C24 123.9(2) . .
C29 C30 C25 122.4(2) . .
C4 C5 C6 111.1(2) . .
C4 C3 C2 112.6(2) . .
O11 C1 O10 102.76(13) . .
O11 C1 C2 114.14(16) . .
O10 C1 C2 110.07(15) . .
O11 C1 C6 101.51(14) . .
O10 C1 C6 111.15(15) . .
C2 C1 C6 116.18(17) . .
C7 C6 C34 111.96(17) . .
C7 C6 C1 97.90(14) . .
C34 C6 C1 117.55(17) . .
C7 C6 C5 109.10(16) . .
C34 C6 C5 111.42(19) . .
C1 C6 C5 107.98(17) . .
C16 C15 C14 109.21(17) . .
C20 C21 C22 121.3(2) . .
C20 C21 Cl31 119.88(18) . .
C22 C21 Cl31 118.82(19) . .
C12 C13 C14 112.91(18) . .
C15 C14 C13 111.52(19) . .
C22 C23 C18 122.0(2) . .
C27 C26 C25 121.0(2) . .
C21 C20 C19 119.0(2) . .
O10 C9 C16 110.89(14) . 3_767
O10 C9 C12 112.69(14) . 3_767
C16 C9 C12 108.43(15) 3_767 3_767
O10 C9 C8 99.55(14) . .
C16 C9 C8 116.16(15) 3_767 .
C12 C9 C8 109.02(15) 3_767 .
C28 C27 C26 119.6(2) . .
C30 C29 C28 118.9(2) . .

loop_
_geom_bond_atom_site_label_1
_geom_bond_atom_site_label_2
_geom_bond_distance
_geom_bond_site_symmetry_2
Cl31 C21 1.742(2) .
Cl32 C28 1.741(2) .
O10 C9 1.436(2) .
O10 C1 1.443(2) .
O11 C1 1.429(2) .
O11 C8 1.432(2) .
C24 C12 1.320(3) .
C24 C25 1.473(3) .
C28 C27 1.360(3) .
C28 C29 1.368(3) .
O33 C7 1.203(2) .
C8 C7 1.512(3) .
C8 C9 1.570(3) .
C16 C17 1.327(3) .
C16 C15 1.495(3) .
C16 C9 1.519(3) 3_767
C18 C19 1.380(3) .
C18 C23 1.385(3) .
C18 C17 1.475(3) .
C12 C13 1.517(3) .
C12 C9 1.524(3) 3_767
C7 C6 1.514(3) .
C22 C23 1.370(3) .
C22 C21 1.370(3) .
C19 C20 1.390(3) .
C4 C3 1.510(4) .
C4 C5 1.520(3) .
C2 C1 1.496(3) .
C2 C3 1.524(3) .
C25 C30 1.381(3) .
C25 C26 1.388(3) .
C30 C29 1.370(3) .
C5 C6 1.549(3) .
C1 C6 1.543(3) .
C6 C34 1.519(3) .
C15 C14 1.517(3) .
C21 C20 1.354(3) .
C13 C14 1.525(3) .
C26 C27 1.384(3) .
C9 C16 1.519(3) 3_767
C9 C12 1.524(3) 3_767
